data_4022017
loop_
_publ_author_name
'Bin Wang'
'Minxiong Li'
'Shansheng Xu'
'Haibin Song'
'Baiquan Wang'

_publ_section_title
;
 A General Synthetic Route to 6,6-Substituted-6H-dibenzo[b,d]pyrans
 from Dibenzofuran
;
_journal_name_full 'Journal of Organic Chemistry'
_journal_page_first 8291
_journal_page_last 8293
_journal_paper_doi 10.1021/jo061415r
_journal_volume 71
_journal_year 2006
_chemical_formula_sum 'C25 H18 O S'
_chemical_formula_weight 366.45
_chemical_name_systematic
; 
 ? 
;
_space_group_IT_number 2
_symmetry_cell_setting triclinic
_symmetry_space_group_name_Hall '-P 1'
_symmetry_space_group_name_H-M 'P -1'
_atom_sites_solution_hydrogens geom
_atom_sites_solution_primary direct
_atom_sites_solution_secondary difmap
_audit_creation_method SHELXL-97
_cell_angle_alpha 66.783(3)
_cell_angle_beta 82.017(4)
_cell_angle_gamma 75.466(3)
_cell_formula_units_Z 2
_cell_length_a 9.1968(18)
_cell_length_b 9.722(2)
_cell_length_c 11.602(2)
_cell_measurement_reflns_used 1880
_cell_measurement_temperature 294(2)
_cell_measurement_theta_max 26.23
_cell_measurement_theta_min 2.40
_cell_volume 921.9(3)
_computing_cell_refinement 'Bruker SMART'
_computing_data_collection 'Bruker SMART'
_computing_data_reduction 'Bruker SAINT'
_computing_molecular_graphics 'Bruker SHELXTL'
_computing_publication_material 'Bruker SHELXTL'
_computing_structure_refinement 'SHELXL-97 (Sheldrick, 1997)'
_computing_structure_solution 'SHELXS-97 (Sheldrick, 1990)'
_diffrn_ambient_temperature 294(2)
_diffrn_measured_fraction_theta_full 0.996
_diffrn_measured_fraction_theta_max 0.996
_diffrn_measurement_device_type 'CCD area detector'
_diffrn_measurement_method 'phi and omega scans'
_diffrn_radiation_monochromator graphite
_diffrn_radiation_source 'fine-focus sealed tube'
_diffrn_radiation_type MoK\a
_diffrn_radiation_wavelength 0.71073
_diffrn_reflns_av_R_equivalents 0.0193
_diffrn_reflns_av_sigmaI/netI 0.0387
_diffrn_reflns_limit_h_max 10
_diffrn_reflns_limit_h_min -8
_diffrn_reflns_limit_k_max 11
_diffrn_reflns_limit_k_min -10
_diffrn_reflns_limit_l_max 13
_diffrn_reflns_limit_l_min -11
_diffrn_reflns_number 4725
_diffrn_reflns_theta_full 25.01
_diffrn_reflns_theta_max 25.01
_diffrn_reflns_theta_min 1.91
_exptl_absorpt_coefficient_mu 0.187
_exptl_absorpt_correction_T_max 1.000000
_exptl_absorpt_correction_T_min 0.845679
_exptl_absorpt_correction_type multi-scan
_exptl_absorpt_process_details SADABS
_exptl_crystal_density_diffrn 1.320
_exptl_crystal_density_meas ?
_exptl_crystal_density_method 'not measured'
_exptl_crystal_F_000 384
_exptl_crystal_size_max 0.30
_exptl_crystal_size_mid 0.22
_exptl_crystal_size_min 0.16
_refine_diff_density_max 0.211
_refine_diff_density_min -0.299
_refine_diff_density_rms 0.044
_refine_ls_extinction_method none
_refine_ls_goodness_of_fit_ref 1.039
_refine_ls_hydrogen_treatment constr
_refine_ls_matrix_type full
_refine_ls_number_parameters 244
_refine_ls_number_reflns 3234
_refine_ls_number_restraints 0
_refine_ls_restrained_S_all 1.039
_refine_ls_R_factor_all 0.0653
_refine_ls_R_factor_gt 0.0427
_refine_ls_shift/su_max 0.000
_refine_ls_shift/su_mean 0.000
_refine_ls_structure_factor_coef Fsqd
_refine_ls_weighting_details 'calc w=1/[\s^2^(Fo^2^)+(0.0654P)^2^+0.1664P] where P=(Fo^2^+2Fc^2^)/3'
_refine_ls_weighting_scheme calc
_refine_ls_wR_factor_gt 0.1088
_refine_ls_wR_factor_ref 0.1250
_reflns_number_gt 2351
_reflns_number_total 3234
_reflns_threshold_expression >2sigma(I)
_cod_data_source_file jo061415rsi20060803_111450_3.cif
_cod_depositor_comments
;
The following automatic conversions were performed:
'_symmetry_cell_setting' value 'Triclinic' changed to 'triclinic'
according to '/home/saulius/struct/CIF-dictionaries/cif_core.dic'
dictionary named 'cif_core.dic' version 2.4.1 from
2010-06-29.

'_exptl_absorpt_correction_type' value 'MULTI-SCAN' changed
to 'multi-scan' according to
'/home/saulius/struct/CIF-dictionaries/cif_core.dic' dictionary named
'cif_core.dic' version 2.4.1 from
2010-06-29.

'_refine_ls_hydrogen_treatment' value 'CONSTR' changed to
'constr' according to '/home/saulius/struct/CIF-dictionaries/cif_core.dic'
dictionary named 'cif_core.dic' version 2.4.1 from 2010-06-29.

Automatic conversion script
Id: cif_fix_enum 1527 2010-12-29 10:47:43Z saulius 

The following automatic conversions were performed:

'_exptl_crystal_density_meas' value 'NONE' was changed to '?' - the
value is perceived as not measured.

Automatic conversion script
Id: cif_fix_values 3008 2015-01-20 13:52:24Z robertas 
;
_cod_database_code 4022017

loop_
_symmetry_equiv_pos_as_xyz
'x, y, z'
'-x, -y, -z'

loop_
_atom_site_label
_atom_site_type_symbol
_atom_site_fract_x
_atom_site_fract_y
_atom_site_fract_z
_atom_site_U_iso_or_equiv
_atom_site_adp_type
_atom_site_occupancy
_atom_site_symmetry_multiplicity
_atom_site_calc_flag
_atom_site_refinement_flags
S1 S 0.17714(6) 0.69550(8) 0.71953(6) 0.0539(2) Uani 1 1 d .
O1 O 0.49042(14) 0.77673(15) 0.70249(13) 0.0357(4) Uani 1 1 d .
C1 C 0.6100(2) 0.7562(2) 0.77201(19) 0.0344(5) Uani 1 1 d .
C2 C 0.6521(2) 0.8871(3) 0.7628(2) 0.0461(6) Uani 1 1 d .
H2 H 0.6053 0.9827 0.7076 0.055 Uiso 1 1 calc R
C3 C 0.7642(3) 0.8745(3) 0.8363(3) 0.0566(7) Uani 1 1 d .
H3 H 0.7925 0.9621 0.8316 0.068 Uiso 1 1 calc R
C4 C 0.8344(3) 0.7325(3) 0.9165(3) 0.0579(7) Uani 1 1 d .
H4 H 0.9106 0.7242 0.9654 0.069 Uiso 1 1 calc R
C5 C 0.7919(3) 0.6024(3) 0.9247(2) 0.0497(6) Uani 1 1 d .
H5 H 0.8409 0.5072 0.9787 0.060 Uiso 1 1 calc R
C6 C 0.6769(2) 0.6108(2) 0.85357(19) 0.0355(5) Uani 1 1 d .
C7 C 0.6183(2) 0.4788(2) 0.86320(19) 0.0335(5) Uani 1 1 d .
C8 C 0.6507(2) 0.3359(2) 0.9603(2) 0.0436(6) Uani 1 1 d .
H8 H 0.7110 0.3219 1.0238 0.052 Uiso 1 1 calc R
C9 C 0.5952(3) 0.2151(3) 0.9642(2) 0.0508(6) Uani 1 1 d .
H9 H 0.6200 0.1201 1.0290 0.061 Uiso 1 1 calc R
C10 C 0.5034(3) 0.2344(3) 0.8728(2) 0.0529(6) Uani 1 1 d .
H10 H 0.4665 0.1525 0.8754 0.063 Uiso 1 1 calc R
C11 C 0.4659(2) 0.3763(2) 0.7766(2) 0.0432(5) Uani 1 1 d .
H11 H 0.4026 0.3896 0.7153 0.052 Uiso 1 1 calc R
C12 C 0.5223(2) 0.4988(2) 0.77125(18) 0.0327(5) Uani 1 1 d .
C13 C 0.4884(2) 0.6528(2) 0.66234(18) 0.0319(5) Uani 1 1 d .
C14 C 0.6052(2) 0.6520(2) 0.55611(19) 0.0375(5) Uani 1 1 d .
H14 H 0.6383 0.5613 0.5417 0.045 Uiso 1 1 calc R
C15 C 0.6631(2) 0.7702(2) 0.4829(2) 0.0379(5) Uani 1 1 d .
H15 H 0.6283 0.8601 0.4982 0.046 Uiso 1 1 calc R
C16 C 0.7767(2) 0.7753(2) 0.37948(19) 0.0354(5) Uani 1 1 d .
C17 C 0.7945(2) 0.9171(3) 0.2910(2) 0.0474(6) Uani 1 1 d .
H17 H 0.7338 1.0059 0.2980 0.057 Uiso 1 1 calc R
C18 C 0.9002(3) 0.9285(3) 0.1933(2) 0.0561(7) Uani 1 1 d .
H18 H 0.9095 1.0244 0.1346 0.067 Uiso 1 1 calc R
C19 C 0.9920(3) 0.7985(3) 0.1822(2) 0.0599(7) Uani 1 1 d .
H19 H 1.0639 0.8064 0.1164 0.072 Uiso 1 1 calc R
C20 C 0.9772(3) 0.6567(3) 0.2689(3) 0.0590(7) Uani 1 1 d .
H20 H 1.0394 0.5686 0.2616 0.071 Uiso 1 1 calc R
C21 C 0.8701(2) 0.6447(3) 0.3668(2) 0.0465(6) Uani 1 1 d .
H21 H 0.8605 0.5484 0.4246 0.056 Uiso 1 1 calc R
C22 C 0.3304(2) 0.6946(2) 0.61572(19) 0.0344(5) Uani 1 1 d .
C23 C 0.2865(2) 0.7464(2) 0.4952(2) 0.0394(5) Uani 1 1 d .
H23 H 0.3526 0.7545 0.4256 0.047 Uiso 1 1 calc R
C24 C 0.1265(3) 0.7864(3) 0.4896(2) 0.0544(7) Uani 1 1 d .
H24 H 0.0767 0.8236 0.4152 0.065 Uiso 1 1 calc R
C25 C 0.0554(3) 0.7651(3) 0.6020(3) 0.0532(6) Uani 1 1 d .
H25 H -0.0486 0.7859 0.6145 0.064 Uiso 1 1 calc R

loop_
_atom_site_aniso_label
_atom_site_aniso_U_11
_atom_site_aniso_U_22
_atom_site_aniso_U_33
_atom_site_aniso_U_23
_atom_site_aniso_U_13
_atom_site_aniso_U_12
S1 0.0342(3) 0.0785(5) 0.0524(4) -0.0294(3) 0.0020(3) -0.0123(3)
O1 0.0318(8) 0.0327(8) 0.0432(8) -0.0157(6) -0.0040(6) -0.0047(6)
C1 0.0273(10) 0.0436(12) 0.0372(12) -0.0208(10) 0.0044(9) -0.0099(9)
C2 0.0422(13) 0.0440(13) 0.0586(15) -0.0233(12) 0.0000(11) -0.0150(10)
C3 0.0498(15) 0.0641(17) 0.0761(18) -0.0420(15) 0.0050(13) -0.0254(13)
C4 0.0412(14) 0.083(2) 0.0659(17) -0.0414(16) -0.0075(12) -0.0174(13)
C5 0.0406(13) 0.0608(15) 0.0484(14) -0.0234(12) -0.0076(11) -0.0042(11)
C6 0.0291(10) 0.0429(12) 0.0365(11) -0.0188(10) 0.0003(9) -0.0055(9)
C7 0.0274(10) 0.0365(11) 0.0341(11) -0.0150(9) 0.0043(8) -0.0024(8)
C8 0.0391(12) 0.0434(13) 0.0391(12) -0.0121(10) 0.0005(9) 0.0001(10)
C9 0.0506(14) 0.0369(13) 0.0485(14) -0.0066(11) 0.0064(11) -0.0014(11)
C10 0.0541(15) 0.0331(13) 0.0687(17) -0.0175(12) 0.0106(13) -0.0145(11)
C11 0.0431(13) 0.0410(13) 0.0490(13) -0.0196(11) 0.0008(10) -0.0121(10)
C12 0.0283(10) 0.0334(11) 0.0358(11) -0.0144(9) 0.0043(8) -0.0063(8)
C13 0.0303(11) 0.0332(11) 0.0352(11) -0.0150(9) 0.0006(8) -0.0095(8)
C14 0.0354(12) 0.0402(12) 0.0392(12) -0.0174(10) -0.0005(9) -0.0087(9)
C15 0.0332(11) 0.0368(12) 0.0421(12) -0.0143(10) 0.0009(9) -0.0068(9)
C16 0.0262(10) 0.0430(12) 0.0380(12) -0.0150(10) -0.0010(8) -0.0099(9)
C17 0.0353(12) 0.0447(13) 0.0514(14) -0.0096(11) 0.0018(10) -0.0059(10)
C18 0.0433(14) 0.0647(17) 0.0435(14) -0.0012(12) 0.0005(11) -0.0156(12)
C19 0.0458(15) 0.091(2) 0.0475(15) -0.0302(15) 0.0144(12) -0.0250(14)
C20 0.0468(15) 0.0707(18) 0.0729(18) -0.0459(16) 0.0143(13) -0.0134(13)
C21 0.0421(13) 0.0443(13) 0.0551(14) -0.0208(11) 0.0073(11) -0.0142(10)
C22 0.0313(11) 0.0322(11) 0.0390(12) -0.0123(9) -0.0010(9) -0.0078(8)
C23 0.0373(12) 0.0410(12) 0.0391(12) -0.0107(10) -0.0045(9) -0.0126(9)
C24 0.0500(15) 0.0545(15) 0.0537(16) -0.0085(12) -0.0213(12) -0.0117(12)
C25 0.0323(12) 0.0569(15) 0.0727(18) -0.0265(13) -0.0087(12) -0.0064(11)

loop_
_atom_type_symbol
_atom_type_description
_atom_type_scat_dispersion_real
_atom_type_scat_dispersion_imag
_atom_type_scat_source
C C 0.0033 0.0016 'International Tables Vol C Tables 4.2.6.8 and 6.1.1.4'
H H 0.0000 0.0000 'International Tables Vol C Tables 4.2.6.8 and 6.1.1.4'
O O 0.0106 0.0060 'International Tables Vol C Tables 4.2.6.8 and 6.1.1.4'
S S 0.1246 0.1234 'International Tables Vol C Tables 4.2.6.8 and 6.1.1.4'

loop_
_geom_angle_atom_site_label_1
_geom_angle_atom_site_label_2
_geom_angle_atom_site_label_3
_geom_angle
C25 S1 C22 91.89(11)
C1 O1 C13 116.78(14)
O1 C1 C2 116.69(19)
O1 C1 C6 120.96(18)
C2 C1 C6 122.2(2)
C3 C2 C1 119.3(2)
C3 C2 H2 120.3
C1 C2 H2 120.3
C4 C3 C2 120.0(2)
C4 C3 H3 120.0
C2 C3 H3 120.0
C3 C4 C5 120.2(2)
C3 C4 H4 119.9
C5 C4 H4 119.9
C4 C5 C6 121.4(2)
C4 C5 H5 119.3
C6 C5 H5 119.3
C1 C6 C5 116.8(2)
C1 C6 C7 118.47(18)
C5 C6 C7 124.7(2)
C8 C7 C12 118.27(19)
C8 C7 C6 123.40(19)
C12 C7 C6 118.31(18)
C9 C8 C7 121.3(2)
C9 C8 H8 119.3
C7 C8 H8 119.3
C10 C9 C8 120.2(2)
C10 C9 H9 119.9
C8 C9 H9 119.9
C9 C10 C11 119.9(2)
C9 C10 H10 120.1
C11 C10 H10 120.1
C10 C11 C12 120.3(2)
C10 C11 H11 119.8
C12 C11 H11 119.8
C11 C12 C7 119.95(19)
C11 C12 C13 120.73(19)
C7 C12 C13 119.23(18)
O1 C13 C14 110.06(15)
O1 C13 C22 103.14(14)
C14 C13 C22 110.56(16)
O1 C13 C12 110.39(16)
C14 C13 C12 109.05(16)
C22 C13 C12 113.51(16)
C15 C14 C13 124.9(2)
C15 C14 H14 117.6
C13 C14 H14 117.6
C14 C15 C16 127.1(2)
C14 C15 H15 116.5
C16 C15 H15 116.5
C17 C16 C21 117.92(19)
C17 C16 C15 118.85(19)
C21 C16 C15 123.22(19)
C18 C17 C16 121.2(2)
C18 C17 H17 119.4
C16 C17 H17 119.4
C19 C18 C17 120.2(2)
C19 C18 H18 119.9
C17 C18 H18 119.9
C18 C19 C20 119.7(2)
C18 C19 H19 120.1
C20 C19 H19 120.1
C19 C20 C21 120.2(2)
C19 C20 H20 119.9
C21 C20 H20 119.9
C20 C21 C16 120.6(2)
C20 C21 H21 119.7
C16 C21 H21 119.7
C23 C22 C13 128.77(18)
C23 C22 S1 111.12(16)
C13 C22 S1 119.90(15)
C22 C23 C24 111.6(2)
C22 C23 H23 124.2
C24 C23 H23 124.2
C25 C24 C23 113.2(2)
C25 C24 H24 123.4
C23 C24 H24 123.4
C24 C25 S1 112.23(18)
C24 C25 H25 123.9
S1 C25 H25 123.9

loop_
_geom_bond_atom_site_label_1
_geom_bond_atom_site_label_2
_geom_bond_distance
S1 C25 1.699(3)
S1 C22 1.723(2)
O1 C1 1.382(2)
O1 C13 1.458(2)
C1 C2 1.382(3)
C1 C6 1.394(3)
C2 C3 1.380(3)
C2 H2 0.9300
C3 C4 1.377(4)
C3 H3 0.9300
C4 C5 1.379(3)
C4 H4 0.9300
C5 C6 1.397(3)
C5 H5 0.9300
C6 C7 1.473(3)
C7 C8 1.392(3)
C7 C12 1.402(3)
C8 C9 1.376(3)
C8 H8 0.9300
C9 C10 1.374(3)
C9 H9 0.9300
C10 C11 1.386(3)
C10 H10 0.9300
C11 C12 1.392(3)
C11 H11 0.9300
C12 C13 1.523(3)
C13 C14 1.519(3)
C13 C22 1.522(3)
C14 C15 1.318(3)
C14 H14 0.9300
C15 C16 1.471(3)
C15 H15 0.9300
C16 C17 1.389(3)
C16 C21 1.392(3)
C17 C18 1.375(3)
C17 H17 0.9300
C18 C19 1.374(4)
C18 H18 0.9300
C19 C20 1.376(4)
C19 H19 0.9300
C20 C21 1.384(3)
C20 H20 0.9300
C21 H21 0.9300
C22 C23 1.368(3)
C23 C24 1.429(3)
C23 H23 0.9300
C24 C25 1.338(3)
C24 H24 0.9300
C25 H25 0.9300

loop_
_geom_torsion_atom_site_label_1
_geom_torsion_atom_site_label_2
_geom_torsion_atom_site_label_3
_geom_torsion_atom_site_label_4
_geom_torsion
C13 O1 C1 C2 151.62(17)
C13 O1 C1 C6 -32.6(2)
O1 C1 C2 C3 175.79(19)
C6 C1 C2 C3 0.1(3)
C1 C2 C3 C4 0.9(4)
C2 C3 C4 C5 -0.6(4)
C3 C4 C5 C6 -0.6(4)
O1 C1 C6 C5 -176.76(18)
C2 C1 C6 C5 -1.2(3)
O1 C1 C6 C7 0.6(3)
C2 C1 C6 C7 176.09(18)
C4 C5 C6 C1 1.5(3)
C4 C5 C6 C7 -175.7(2)
C1 C6 C7 C8 -164.50(19)
C5 C6 C7 C8 12.6(3)
C1 C6 C7 C12 14.1(3)
C5 C6 C7 C12 -168.76(19)
C12 C7 C8 C9 2.4(3)
C6 C7 C8 C9 -178.92(19)
C7 C8 C9 C10 -1.3(3)
C8 C9 C10 C11 -0.3(3)
C9 C10 C11 C12 0.8(3)
C10 C11 C12 C7 0.3(3)
C10 C11 C12 C13 176.83(19)
C8 C7 C12 C11 -1.9(3)
C6 C7 C12 C11 179.38(17)
C8 C7 C12 C13 -178.48(17)
C6 C7 C12 C13 2.8(3)
C1 O1 C13 C14 -74.1(2)
C1 O1 C13 C22 167.95(15)
C1 O1 C13 C12 46.4(2)
C11 C12 C13 O1 151.81(17)
C7 C12 C13 O1 -31.7(2)
C11 C12 C13 C14 -87.2(2)
C7 C12 C13 C14 89.4(2)
C11 C12 C13 C22 36.6(2)
C7 C12 C13 C22 -146.88(18)
O1 C13 C14 C15 -21.1(3)
C22 C13 C14 C15 92.2(2)
C12 C13 C14 C15 -142.4(2)
C13 C14 C15 C16 179.61(19)
C14 C15 C16 C17 162.3(2)
C14 C15 C16 C21 -18.9(3)
C21 C16 C17 C18 0.5(3)
C15 C16 C17 C18 179.3(2)
C16 C17 C18 C19 -0.7(4)
C17 C18 C19 C20 0.4(4)
C18 C19 C20 C21 0.1(4)
C19 C20 C21 C16 -0.4(4)
C17 C16 C21 C20 0.1(3)
C15 C16 C21 C20 -178.7(2)
O1 C13 C22 C23 108.9(2)
C14 C13 C22 C23 -8.7(3)
C12 C13 C22 C23 -131.7(2)
O1 C13 C22 S1 -65.22(18)
C14 C13 C22 S1 177.16(14)
C12 C13 C22 S1 54.2(2)
C25 S1 C22 C23 -0.11(18)
C25 S1 C22 C13 174.96(17)
C13 C22 C23 C24 -174.50(19)
S1 C22 C23 C24 0.0(2)
C22 C23 C24 C25 0.1(3)
C23 C24 C25 S1 -0.2(3)
C22 S1 C25 C24 0.2(2)

loop_
_cod_related_entry_id
_cod_related_entry_database
_cod_related_entry_code
1 ChemSpider 10149096
